data_4301216
loop_
_publ_author_name
'Fei-Yan Yi'
'Na Zhao'
'Wei Wu'
'Jiang-Gao Mao'

_publ_section_title
;
Syntheses and Crystal Structures of Novel Manganese(II) or Cadmium(II)
Arsonates with Dinuclear Clusters or 1D Arrays
;
_journal_name_full 'Inorganic Chemistry'
_journal_page_first 628
_journal_page_last 637
_journal_paper_doi 10.1021/ic8016535
_journal_volume 48
_journal_year 2009
_chemical_formula_sum 'C24 H18 As2 Cd N4 O12'
_chemical_formula_weight 816.66
_chemical_name_systematic
; 
 ? 
;
_space_group_IT_number 14
_symmetry_cell_setting monoclinic
_symmetry_space_group_name_Hall '-P 2ybc'
_symmetry_space_group_name_H-M 'P 1 21/c 1'
_atom_sites_solution_hydrogens geom
_atom_sites_solution_primary direct
_atom_sites_solution_secondary difmap
_audit_creation_method SHELXL-97
_cell_angle_alpha 90.00
_cell_angle_beta 90.413(16)
_cell_angle_gamma 90.00
_cell_formula_units_Z 4
_cell_length_a 8.315(6)
_cell_length_b 15.000(10)
_cell_length_c 21.263(13)
_cell_measurement_temperature 293(2)
_cell_volume 2652(3)
_computing_structure_refinement 'SHELXL-97 (Sheldrick, 1997)'
_computing_structure_solution 'SHELXS-97 (Sheldrick, 1990)'
_diffrn_ambient_temperature 293(2)
_diffrn_measured_fraction_theta_full 0.990
_diffrn_measured_fraction_theta_max 0.990
_diffrn_measurement_device_type 'Saturn70 (4x4 bin mode)'
_diffrn_measurement_method CCD_Profile_fitting
_diffrn_radiation_monochromator graphite
_diffrn_radiation_source 'fine-focus sealed tube'
_diffrn_radiation_type MoK\a
_diffrn_radiation_wavelength 0.71073
_diffrn_reflns_av_R_equivalents 0.0723
_diffrn_reflns_av_sigmaI/netI 0.0770
_diffrn_reflns_limit_h_max 10
_diffrn_reflns_limit_h_min -10
_diffrn_reflns_limit_k_max 19
_diffrn_reflns_limit_k_min -18
_diffrn_reflns_limit_l_max 22
_diffrn_reflns_limit_l_min -27
_diffrn_reflns_number 20651
_diffrn_reflns_theta_full 27.47
_diffrn_reflns_theta_max 27.47
_diffrn_reflns_theta_min 2.45
_diffrn_standards_decay_% <1.0
_exptl_absorpt_coefficient_mu 3.375
_exptl_absorpt_correction_T_max 1.000
_exptl_absorpt_correction_T_min 0.852
_exptl_absorpt_correction_type multi-scan
_exptl_crystal_colour yellow
_exptl_crystal_density_diffrn 2.045
_exptl_crystal_density_method 'not measured'
_exptl_crystal_description needle
_exptl_crystal_F_000 1600
_exptl_crystal_size_max 0.27
_exptl_crystal_size_mid 0.02
_exptl_crystal_size_min 0.02
_refine_diff_density_max 0.842
_refine_diff_density_min -1.062
_refine_diff_density_rms 0.154
_refine_ls_extinction_coef 0.00089(19)
_refine_ls_extinction_expression Fc^*^=kFc[1+0.001xFc^2^\l^3^/sin(2\q)]^-1/4^
_refine_ls_extinction_method SHELXL
_refine_ls_goodness_of_fit_ref 1.147
_refine_ls_hydrogen_treatment constr
_refine_ls_matrix_type full
_refine_ls_number_parameters 389
_refine_ls_number_reflns 6027
_refine_ls_number_restraints 0
_refine_ls_restrained_S_all 1.147
_refine_ls_R_factor_all 0.0905
_refine_ls_R_factor_gt 0.0655
_refine_ls_shift/su_max 0.000
_refine_ls_shift/su_mean 0.000
_refine_ls_structure_factor_coef Fsqd
_refine_ls_weighting_details 'calc w=1/[\s^2^(Fo^2^)+(0.0404P)^2^+5.0991P] where P=(Fo^2^+2Fc^2^)/3'
_refine_ls_weighting_scheme calc
_refine_ls_wR_factor_gt 0.1189
_refine_ls_wR_factor_ref 0.1309
_reflns_number_gt 4668
_reflns_number_total 6027
_reflns_threshold_expression >2sigma(I)
_cod_data_source_file ic8016535_si_002_3.cif
_cod_data_source_block c3
_cod_depositor_comments
;
The following automatic conversions were performed:
'_exptl_absorpt_correction_type' value 'Multi-Scan' changed to
'multi-scan' according to
'/home/saulius/struct/CIF-dictionaries/cif_core.dic' dictionary named
'cif_core.dic' version 2.4.1 from 2010-06-29.

Automatic conversion script
Id: cif_fix_enum 1527 2010-12-29 10:47:43Z saulius 
;
_cod_original_sg_symbol_H-M 'P 21/c'
_cod_database_code 4301216

loop_
_symmetry_equiv_pos_as_xyz
'x, y, z'
'-x, y+1/2, -z+1/2'
'-x, -y, -z'
'x, -y-1/2, z-1/2'

loop_
_atom_site_label
_atom_site_type_symbol
_atom_site_fract_x
_atom_site_fract_y
_atom_site_fract_z
_atom_site_U_iso_or_equiv
_atom_site_adp_type
_atom_site_occupancy
_atom_site_symmetry_multiplicity
_atom_site_calc_flag
_atom_site_refinement_flags
_atom_site_disorder_assembly
_atom_site_disorder_group
Cd1 Cd 0.30028(6) 0.02338(3) 0.47127(2) 0.02868(16) Uani 1 1 d . . .
As1 As -0.05885(8) -0.04525(5) 0.38934(3) 0.02847(19) Uani 1 1 d . . .
As2 As 0.47102(8) -0.19284(5) 0.44645(3) 0.02834(19) Uani 1 1 d . . .
C1 C -0.0381(8) 0.0251(5) 0.3150(3) 0.0346(16) Uani 1 1 d . . .
C2 C 0.0546(10) -0.0044(6) 0.2639(3) 0.047(2) Uani 1 1 d . . .
H2A H 0.1084 -0.0586 0.2667 0.057 Uiso 1 1 calc R . .
C3 C 0.0670(12) 0.0453(6) 0.2099(4) 0.062(3) Uani 1 1 d . . .
H3A H 0.1251 0.0235 0.1760 0.074 Uiso 1 1 calc R . .
C4 C -0.0064(12) 0.1276(6) 0.2060(4) 0.058(2) Uani 1 1 d . . .
C5 C -0.0955(10) 0.1579(5) 0.2566(3) 0.0445(19) Uani 1 1 d . . .
C6 C -0.1113(9) 0.1059(5) 0.3116(3) 0.0421(18) Uani 1 1 d . . .
H6A H -0.1713 0.1269 0.3452 0.051 Uiso 1 1 calc R . .
C7 C 0.5201(8) -0.2900(5) 0.5021(3) 0.0338(16) Uani 1 1 d . . .
C8 C 0.6259(8) -0.3539(5) 0.4818(3) 0.0360(16) Uani 1 1 d . . .
H8A H 0.6758 -0.3480 0.4430 0.043 Uiso 1 1 calc R . .
C9 C 0.6583(8) -0.4282(5) 0.5200(3) 0.0365(16) Uani 1 1 d . . .
C10 C 0.5827(9) -0.4371(5) 0.5788(4) 0.0437(18) Uani 1 1 d . . .
C11 C 0.4759(10) -0.3722(6) 0.5980(3) 0.047(2) Uani 1 1 d . . .
H11A H 0.4249 -0.3777 0.6365 0.056 Uiso 1 1 calc R . .
C12 C 0.4442(8) -0.2994(5) 0.5603(3) 0.0370(16) Uani 1 1 d . . .
H12B H 0.3719 -0.2562 0.5736 0.044 Uiso 1 1 calc R . .
C13 C 0.4812(9) 0.0156(6) 0.3312(3) 0.0443(19) Uani 1 1 d . . .
H13A H 0.5222 -0.0378 0.3468 0.053 Uiso 1 1 calc R . .
C14 C 0.5206(10) 0.0415(6) 0.2700(3) 0.051(2) Uani 1 1 d . . .
H14A H 0.5818 0.0044 0.2446 0.061 Uiso 1 1 calc R . .
C15 C 0.4671(9) 0.1231(6) 0.2477(3) 0.047(2) Uani 1 1 d . . .
H15A H 0.4949 0.1423 0.2077 0.057 Uiso 1 1 calc R . .
C16 C 0.3713(9) 0.1764(5) 0.2859(3) 0.0439(19) Uani 1 1 d . . .
C17 C 0.3125(10) 0.2606(6) 0.2658(4) 0.052(2) Uani 1 1 d . . .
H17A H 0.3436 0.2834 0.2271 0.062 Uiso 1 1 calc R . .
C18 C 0.2116(10) 0.3079(6) 0.3025(4) 0.052(2) Uani 1 1 d . . .
H18A H 0.1760 0.3634 0.2887 0.063 Uiso 1 1 calc R . .
C19 C 0.1581(8) 0.2753(5) 0.3618(3) 0.0360(16) Uani 1 1 d . . .
C20 C 0.0474(9) 0.3203(5) 0.3993(4) 0.048(2) Uani 1 1 d . . .
H20A H 0.0073 0.3752 0.3864 0.057 Uiso 1 1 calc R . .
C21 C -0.0024(10) 0.2838(5) 0.4549(4) 0.0470(19) Uani 1 1 d . . .
H21B H -0.0785 0.3124 0.4797 0.056 Uiso 1 1 calc R . .
C22 C 0.0640(9) 0.2031(5) 0.4731(3) 0.0421(18) Uani 1 1 d . . .
H22A H 0.0313 0.1791 0.5113 0.051 Uiso 1 1 calc R . .
C23 C 0.2178(8) 0.1939(4) 0.3841(3) 0.0291(14) Uani 1 1 d . . .
C24 C 0.3298(7) 0.1439(5) 0.3460(3) 0.0305(15) Uani 1 1 d . . .
N1 N -0.1765(9) 0.2433(5) 0.2558(3) 0.0554(18) Uani 1 1 d . . .
N2 N 0.7692(9) -0.4933(5) 0.4977(3) 0.0525(18) Uani 1 1 d . . .
N3 N 0.3870(7) 0.0647(4) 0.3681(2) 0.0319(13) Uani 1 1 d . . .
N4 N 0.1709(7) 0.1576(4) 0.4402(2) 0.0333(13) Uani 1 1 d . . .
O1 O 0.0165(13) 0.1705(5) 0.1507(3) 0.124(4) Uani 1 1 d . . .
H1A H -0.0299 0.2188 0.1515 0.187 Uiso 1 1 calc R . .
O2 O -0.2452(9) 0.2691(5) 0.3037(3) 0.076(2) Uani 1 1 d . . .
O3 O -0.1711(11) 0.2867(5) 0.2073(3) 0.092(3) Uani 1 1 d . . .
O4 O 0.6081(8) -0.5063(4) 0.6184(3) 0.0679(18) Uani 1 1 d . . .
H4A H 0.6735 -0.5407 0.6028 0.102 Uiso 1 1 calc R . .
O5 O 0.8043(9) -0.5567(5) 0.5323(3) 0.080(2) Uani 1 1 d . . .
O6 O 0.8245(8) -0.4870(4) 0.4447(3) 0.079(2) Uani 1 1 d . . .
O11 O -0.1876(6) 0.0032(3) 0.4365(2) 0.0392(12) Uani 1 1 d . . .
O12 O -0.1250(6) -0.1475(3) 0.3640(2) 0.0433(13) Uani 1 1 d . . .
H12A H -0.2192 -0.1542 0.3741 0.065 Uiso 1 1 calc R . .
O13 O 0.1232(5) -0.0670(3) 0.4184(2) 0.0356(11) Uani 1 1 d . . .
O21 O 0.2731(5) -0.2163(3) 0.4285(2) 0.0397(12) Uani 1 1 d . . .
H21A H 0.2225 -0.1696 0.4253 0.060 Uiso 1 1 calc R . .
O22 O 0.5863(6) -0.1986(3) 0.3838(2) 0.0400(12) Uani 1 1 d . . .
O23 O 0.4763(5) -0.0948(3) 0.4838(2) 0.0317(10) Uani 1 1 d . . .

loop_
_atom_site_aniso_label
_atom_site_aniso_U_11
_atom_site_aniso_U_22
_atom_site_aniso_U_33
_atom_site_aniso_U_23
_atom_site_aniso_U_13
_atom_site_aniso_U_12
Cd1 0.0299(3) 0.0290(3) 0.0272(3) 0.00043(19) -0.00199(19) 0.0036(2)
As1 0.0286(4) 0.0322(4) 0.0246(4) -0.0008(3) -0.0011(3) -0.0007(3)
As2 0.0283(4) 0.0248(4) 0.0319(4) -0.0033(3) 0.0008(3) 0.0009(3)
C1 0.031(4) 0.041(4) 0.032(4) -0.001(3) -0.006(3) -0.008(3)
C2 0.052(5) 0.048(5) 0.042(5) -0.003(4) 0.004(4) -0.005(4)
C3 0.097(7) 0.047(5) 0.042(5) -0.006(4) 0.022(5) -0.003(5)
C4 0.100(7) 0.040(5) 0.034(4) -0.006(3) 0.013(4) -0.003(5)
C5 0.056(5) 0.037(4) 0.040(4) -0.001(3) -0.010(4) -0.001(4)
C6 0.042(4) 0.048(5) 0.036(4) -0.005(3) 0.000(3) -0.002(4)
C7 0.026(3) 0.036(4) 0.040(4) -0.008(3) -0.004(3) 0.001(3)
C8 0.035(4) 0.030(4) 0.043(4) -0.005(3) -0.004(3) 0.004(3)
C9 0.038(4) 0.028(4) 0.044(4) -0.004(3) -0.001(3) 0.006(3)
C10 0.043(4) 0.037(4) 0.051(5) -0.001(3) -0.003(4) -0.002(4)
C11 0.055(5) 0.050(5) 0.035(4) -0.001(3) 0.002(4) -0.002(4)
C12 0.033(4) 0.035(4) 0.043(4) -0.006(3) 0.006(3) 0.001(3)
C13 0.049(5) 0.054(5) 0.030(4) -0.002(3) 0.002(3) 0.007(4)
C14 0.052(5) 0.068(6) 0.031(4) -0.007(4) 0.004(4) 0.006(4)
C15 0.048(5) 0.065(6) 0.029(4) 0.007(4) 0.003(3) -0.006(4)
C16 0.047(5) 0.044(5) 0.041(4) 0.003(3) 0.002(4) -0.007(4)
C17 0.061(6) 0.057(6) 0.038(4) 0.020(4) -0.007(4) -0.005(5)
C18 0.059(5) 0.036(5) 0.061(5) 0.021(4) -0.014(4) -0.008(4)
C19 0.034(4) 0.032(4) 0.041(4) 0.009(3) -0.008(3) 0.000(3)
C20 0.042(5) 0.031(4) 0.070(6) 0.008(4) -0.016(4) 0.006(4)
C21 0.051(5) 0.034(4) 0.057(5) -0.003(3) 0.002(4) 0.010(4)
C22 0.042(4) 0.044(5) 0.041(4) 0.005(3) 0.005(3) 0.012(4)
C23 0.027(3) 0.024(3) 0.036(4) 0.005(3) -0.005(3) 0.001(3)
C24 0.023(3) 0.032(4) 0.036(4) 0.010(3) -0.003(3) -0.005(3)
N1 0.071(5) 0.045(4) 0.051(4) -0.003(3) -0.003(4) -0.002(4)
N2 0.059(5) 0.038(4) 0.060(5) -0.001(3) 0.005(4) 0.016(3)
N3 0.034(3) 0.036(3) 0.026(3) 0.000(2) 0.001(2) 0.001(3)
N4 0.037(3) 0.034(3) 0.029(3) 0.005(2) 0.002(2) 0.004(3)
O1 0.276(12) 0.051(5) 0.047(4) 0.018(3) 0.057(6) 0.025(6)
O2 0.101(5) 0.067(5) 0.058(4) 0.004(3) 0.015(4) 0.033(4)
O3 0.162(8) 0.058(5) 0.054(4) 0.023(3) 0.009(4) 0.009(5)
O4 0.098(5) 0.051(4) 0.055(4) 0.021(3) 0.002(3) 0.015(4)
O5 0.109(6) 0.056(4) 0.074(5) 0.009(3) 0.005(4) 0.045(4)
O6 0.097(6) 0.058(4) 0.082(5) 0.003(3) 0.042(4) 0.034(4)
O11 0.042(3) 0.043(3) 0.032(3) 0.001(2) 0.008(2) 0.004(2)
O12 0.038(3) 0.046(3) 0.046(3) -0.014(2) 0.009(2) -0.006(2)
O13 0.034(3) 0.034(3) 0.039(3) 0.001(2) -0.006(2) -0.002(2)
O21 0.031(3) 0.035(3) 0.053(3) -0.004(2) -0.006(2) -0.006(2)
O22 0.037(3) 0.046(3) 0.037(3) -0.010(2) 0.007(2) -0.004(2)
O23 0.027(2) 0.028(3) 0.041(3) -0.0038(19) -0.005(2) 0.002(2)

loop_
_atom_type_symbol
_atom_type_description
_atom_type_scat_dispersion_real
_atom_type_scat_dispersion_imag
_atom_type_scat_source
C C 0.0033 0.0016 'International Tables Vol C Tables 4.2.6.8 and 6.1.1.4'
H H 0.0000 0.0000 'International Tables Vol C Tables 4.2.6.8 and 6.1.1.4'
N N 0.0061 0.0033 'International Tables Vol C Tables 4.2.6.8 and 6.1.1.4'
O O 0.0106 0.0060 'International Tables Vol C Tables 4.2.6.8 and 6.1.1.4'
As As 0.0499 2.0058 'International Tables Vol C Tables 4.2.6.8 and 6.1.1.4'
Cd Cd -0.8075 1.2024 'International Tables Vol C Tables 4.2.6.8 and 6.1.1.4'

loop_
_geom_angle_atom_site_label_1
_geom_angle_atom_site_label_2
_geom_angle_atom_site_label_3
_geom_angle
_geom_angle_site_symmetry_1
_geom_angle_site_symmetry_3
_geom_angle_publ_flag
O11 Cd1 O13 93.08(18) 3_556 . ?
O11 Cd1 O23 91.81(17) 3_556 . ?
O13 Cd1 O23 90.40(16) . . ?
O11 Cd1 O23 93.46(17) 3_556 3_656 ?
O13 Cd1 O23 167.46(16) . 3_656 ?
O23 Cd1 O23 78.71(17) . 3_656 ?
O11 Cd1 N4 101.85(18) 3_556 . ?
O13 Cd1 N4 94.38(18) . . ?
O23 Cd1 N4 165.24(18) . . ?
O23 Cd1 N4 94.73(18) 3_656 . ?
O11 Cd1 N3 171.50(18) 3_556 . ?
O13 Cd1 N3 84.25(18) . . ?
O23 Cd1 N3 96.27(18) . . ?
O23 Cd1 N3 90.71(18) 3_656 . ?
N4 Cd1 N3 70.40(19) . . ?
O11 As1 O13 117.1(2) . . ?
O11 As1 O12 112.2(2) . . ?
O13 As1 O12 103.3(2) . . ?
O11 As1 C1 108.9(3) . . ?
O13 As1 C1 109.2(3) . . ?
O12 As1 C1 105.4(3) . . ?
O22 As2 O23 114.6(2) . . ?
O22 As2 O21 111.7(2) . . ?
O23 As2 O21 107.8(2) . . ?
O22 As2 C7 109.6(3) . . ?
O23 As2 C7 111.8(3) . . ?
O21 As2 C7 100.4(3) . . ?
C6 C1 C2 119.1(7) . . ?
C6 C1 As1 119.6(5) . . ?
C2 C1 As1 121.2(6) . . ?
C3 C2 C1 121.3(8) . . ?
C3 C2 H2A 119.4 . . ?
C1 C2 H2A 119.4 . . ?
C2 C3 C4 120.1(8) . . ?
C2 C3 H3A 120.0 . . ?
C4 C3 H3A 120.0 . . ?
O1 C4 C3 114.4(8) . . ?
O1 C4 C5 126.6(8) . . ?
C3 C4 C5 118.9(8) . . ?
C4 C5 C6 121.0(8) . . ?
C4 C5 N1 122.1(7) . . ?
C6 C5 N1 116.9(7) . . ?
C1 C6 C5 119.5(7) . . ?
C1 C6 H6A 120.2 . . ?
C5 C6 H6A 120.2 . . ?
C8 C7 C12 120.1(7) . . ?
C8 C7 As2 118.1(5) . . ?
C12 C7 As2 121.7(5) . . ?
C7 C8 C9 119.5(7) . . ?
C7 C8 H8A 120.3 . . ?
C9 C8 H8A 120.3 . . ?
C8 C9 C10 120.2(7) . . ?
C8 C9 N2 118.1(7) . . ?
C10 C9 N2 121.7(7) . . ?
O4 C10 C11 117.1(7) . . ?
O4 C10 C9 123.7(7) . . ?
C11 C10 C9 119.2(7) . . ?
C12 C11 C10 120.5(7) . . ?
C12 C11 H11A 119.8 . . ?
C10 C11 H11A 119.8 . . ?
C11 C12 C7 120.5(7) . . ?
C11 C12 H12B 119.7 . . ?
C7 C12 H12B 119.7 . . ?
N3 C13 C14 122.4(8) . . ?
N3 C13 H13A 118.8 . . ?
C14 C13 H13A 118.8 . . ?
C15 C14 C13 119.1(7) . . ?
C15 C14 H14A 120.5 . . ?
C13 C14 H14A 120.5 . . ?
C14 C15 C16 119.5(7) . . ?
C14 C15 H15A 120.3 . . ?
C16 C15 H15A 120.3 . . ?
C15 C16 C24 118.3(7) . . ?
C15 C16 C17 122.2(7) . . ?
C24 C16 C17 119.6(7) . . ?
C18 C17 C16 120.5(7) . . ?
C18 C17 H17A 119.7 . . ?
C16 C17 H17A 119.7 . . ?
C17 C18 C19 121.9(7) . . ?
C17 C18 H18A 119.0 . . ?
C19 C18 H18A 119.0 . . ?
C20 C19 C23 117.6(7) . . ?
C20 C19 C18 123.3(7) . . ?
C23 C19 C18 119.1(7) . . ?
C21 C20 C19 120.3(7) . . ?
C21 C20 H20A 119.8 . . ?
C19 C20 H20A 119.8 . . ?
C20 C21 C22 117.8(7) . . ?
C20 C21 H21B 121.1 . . ?
C22 C21 H21B 121.1 . . ?
N4 C22 C21 124.8(7) . . ?
N4 C22 H22A 117.6 . . ?
C21 C22 H22A 117.6 . . ?
N4 C23 C19 122.6(6) . . ?
N4 C23 C24 118.1(6) . . ?
C19 C23 C24 119.3(6) . . ?
N3 C24 C16 121.7(6) . . ?
N3 C24 C23 118.9(6) . . ?
C16 C24 C23 119.4(6) . . ?
O3 N1 O2 123.4(8) . . ?
O3 N1 C5 117.5(7) . . ?
O2 N1 C5 119.1(7) . . ?
O6 N2 O5 121.3(7) . . ?
O6 N2 C9 120.1(7) . . ?
O5 N2 C9 118.5(7) . . ?
C13 N3 C24 119.0(6) . . ?
C13 N3 Cd1 125.2(5) . . ?
C24 N3 Cd1 115.7(4) . . ?
C22 N4 C23 116.9(6) . . ?
C22 N4 Cd1 126.4(5) . . ?
C23 N4 Cd1 116.6(4) . . ?
C4 O1 H1A 109.5 . . ?
C10 O4 H4A 109.5 . . ?
As1 O11 Cd1 138.0(3) . 3_556 ?
As1 O12 H12A 109.5 . . ?
As1 O13 Cd1 130.3(3) . . ?
As2 O21 H21A 109.5 . . ?
As2 O23 Cd1 127.3(2) . . ?
As2 O23 Cd1 127.9(2) . 3_656 ?
Cd1 O23 Cd1 101.29(17) . 3_656 ?

loop_
_geom_bond_atom_site_label_1
_geom_bond_atom_site_label_2
_geom_bond_distance
_geom_bond_site_symmetry_2
_geom_bond_publ_flag
Cd1 O11 2.215(5) 3_556 ?
Cd1 O13 2.290(5) . ?
Cd1 O23 2.313(5) . ?
Cd1 O23 2.343(4) 3_656 ?
Cd1 N4 2.375(6) . ?
Cd1 N3 2.396(5) . ?
As1 O11 1.642(5) . ?
As1 O13 1.663(4) . ?
As1 O12 1.714(5) . ?
As1 C1 1.909(7) . ?
As2 O22 1.649(5) . ?
As2 O23 1.671(4) . ?
As2 O21 1.723(5) . ?
As2 C7 1.919(7) . ?
C1 C6 1.358(10) . ?
C1 C2 1.409(10) . ?
C2 C3 1.373(11) . ?
C2 H2A 0.9300 . ?
C3 C4 1.380(12) . ?
C3 H3A 0.9300 . ?
C4 O1 1.354(10) . ?
C4 C5 1.388(11) . ?
C5 C6 1.412(10) . ?
C5 N1 1.447(10) . ?
C6 H6A 0.9300 . ?
C7 C8 1.373(9) . ?
C7 C12 1.401(9) . ?
C8 C9 1.406(10) . ?
C8 H8A 0.9300 . ?
C9 C10 1.409(10) . ?
C9 N2 1.427(9) . ?
C10 O4 1.352(9) . ?
C10 C11 1.381(11) . ?
C11 C12 1.378(10) . ?
C11 H11A 0.9300 . ?
C12 H12B 0.9300 . ?
C13 N3 1.333(9) . ?
C13 C14 1.401(10) . ?
C13 H13A 0.9300 . ?
C14 C15 1.385(11) . ?
C14 H14A 0.9300 . ?
C15 C16 1.394(11) . ?
C15 H15A 0.9300 . ?
C16 C24 1.413(9) . ?
C16 C17 1.419(11) . ?
C17 C18 1.351(12) . ?
C17 H17A 0.9300 . ?
C18 C19 1.427(10) . ?
C18 H18A 0.9300 . ?
C19 C20 1.395(11) . ?
C19 C23 1.400(9) . ?
C20 C21 1.371(11) . ?
C20 H20A 0.9300 . ?
C21 C22 1.385(10) . ?
C21 H21B 0.9300 . ?
C22 N4 1.325(9) . ?
C22 H22A 0.9300 . ?
C23 N4 1.369(8) . ?
C23 C24 1.448(9) . ?
C24 N3 1.363(8) . ?
N1 O3 1.221(9) . ?
N1 O2 1.234(9) . ?
N2 O6 1.224(9) . ?
N2 O5 1.236(8) . ?
O1 H1A 0.8200 . ?
O4 H4A 0.8200 . ?
O11 Cd1 2.215(5) 3_556 ?
O12 H12A 0.8200 . ?
O21 H21A 0.8200 . ?
O23 Cd1 2.343(4) 3_656 ?

loop_
_geom_hbond_atom_site_label_D
_geom_hbond_atom_site_label_H
_geom_hbond_atom_site_label_A
_geom_hbond_distance_DH
_geom_hbond_distance_HA
_geom_hbond_distance_DA
_geom_hbond_angle_DHA
_geom_hbond_site_symmetry_A
O12 H12A O22 0.82 1.76 2.558(7) 163.0 1_455
O1 H1A O3 0.82 1.96 2.634(11) 139.0 .
O4 H4A O5 0.82 1.87 2.574(9) 142.4 .
O21 H21A O13 0.82 1.75 2.572(7) 177.2 .
